data_4076181
loop_
_publ_author_name
'de Fr\'emont, Pierre'
'Scott, Natalie M.'
'Stevens, Edwin D.'
'Ramnial, Taramatee'
'Lightbody, Owen C.'
'Macdonald, Charles L. B.'
'Clyburne, Jason A. C.'
'Abernethy, Colin D.'
'Nolan, Steven P.'

_publ_section_title
;
 Synthesis of Well-DefinedN-Heterocyclic Carbene Silver(I) Complexes
;
_journal_issue 26
_journal_name_full Organometallics
_journal_page_first 6301
_journal_paper_doi 10.1021/om050735i
_journal_volume 24
_journal_year 2005
_chemical_formula_sum 'C29 H42 Ag Cl5 N2'
_chemical_formula_weight 703.76
_chemical_name_systematic
; 
 ? 
;
_space_group_IT_number 14
_symmetry_cell_setting monoclinic
_symmetry_space_group_name_Hall '-P 2yn'
_symmetry_space_group_name_H-M 'P 1 21/n 1'
_atom_sites_solution_hydrogens geom
_atom_sites_solution_primary direct
_atom_sites_solution_secondary difmap
_audit_creation_method SHELXL-97
_cell_angle_alpha 90.00
_cell_angle_beta 101.986(4)
_cell_angle_gamma 90.00
_cell_formula_units_Z 4
_cell_length_a 9.7788(15)
_cell_length_b 16.334(3)
_cell_length_c 21.755(3)
_cell_measurement_reflns_used 15550
_cell_measurement_temperature 150(2)
_cell_measurement_theta_max 30.578
_cell_measurement_theta_min 2.129
_cell_volume 3399.1(9)
_computing_cell_refinement 'Bruker SMART'
_computing_data_collection 'Bruker SMART'
_computing_data_reduction 'Bruker SAINT'
_computing_molecular_graphics 'Bruker SHELXTL'
_computing_publication_material 'Bruker SHELXTL'
_computing_structure_refinement 'SHELXL-97 (Sheldrick, 1997)'
_computing_structure_solution 'SHELXS-97 (Sheldrick, 1990)'
_diffrn_ambient_temperature 150(2)
_diffrn_measured_fraction_theta_full 0.983
_diffrn_measured_fraction_theta_max 0.983
_diffrn_measurement_device_type 'CCD area detector'
_diffrn_measurement_method 'phi and omega scans'
_diffrn_radiation_monochromator graphite
_diffrn_radiation_source 'fine-focus sealed tube'
_diffrn_radiation_type MoK\a
_diffrn_radiation_wavelength 0.71073
_diffrn_reflns_av_R_equivalents 0.0410
_diffrn_reflns_av_sigmaI/netI 0.0421
_diffrn_reflns_limit_h_max 9
_diffrn_reflns_limit_h_min -11
_diffrn_reflns_limit_k_max 19
_diffrn_reflns_limit_k_min -19
_diffrn_reflns_limit_l_max 21
_diffrn_reflns_limit_l_min -25
_diffrn_reflns_number 17992
_diffrn_reflns_theta_full 25.00
_diffrn_reflns_theta_max 25.00
_diffrn_reflns_theta_min 1.57
_exptl_absorpt_coefficient_mu 1.006
_exptl_absorpt_correction_T_max 1.000000
_exptl_absorpt_correction_T_min 0.819308
_exptl_absorpt_correction_type empirical
_exptl_crystal_colour Colorless
_exptl_crystal_density_diffrn 1.375
_exptl_crystal_density_meas 0
_exptl_crystal_density_method 'not measured'
_exptl_crystal_description Plate
_exptl_crystal_F_000 1448
_exptl_crystal_size_max 0.6
_exptl_crystal_size_mid 0.4
_exptl_crystal_size_min 0.15
_refine_diff_density_max 1.890
_refine_diff_density_min -0.881
_refine_diff_density_rms 0.162
_refine_ls_extinction_coef 0.00115(17)
_refine_ls_extinction_expression Fc^*^=kFc[1+0.001xFc^2^\l^3^/sin(2\q)]^-1/4^
_refine_ls_extinction_method SHELXL
_refine_ls_goodness_of_fit_ref 0.983
_refine_ls_hydrogen_treatment mixed
_refine_ls_matrix_type full
_refine_ls_number_parameters 343
_refine_ls_number_reflns 5901
_refine_ls_number_restraints 273
_refine_ls_restrained_S_all 0.964
_refine_ls_R_factor_all 0.1006
_refine_ls_R_factor_gt 0.0868
_refine_ls_shift/su_max 0.060
_refine_ls_shift/su_mean 0.007
_refine_ls_structure_factor_coef Fsqd
_refine_ls_weighting_details 'calc w=1/[\s^2^(Fo^2^)+(0.0000P)^2^+127.4517P] where P=(Fo^2^+2Fc^2^)/3'
_refine_ls_weighting_scheme calc
_refine_ls_wR_factor_gt 0.2239
_refine_ls_wR_factor_ref 0.2279
_reflns_number_gt 4701
_reflns_number_total 5901
_reflns_threshold_expression >2sigma(I)
_cod_data_source_file om050735isi20050825_013822.cif
_cod_data_source_block nol239m
_cod_depositor_comments
;
The following automatic conversions were performed:

'_symmetry_cell_setting' value 'Monoclinic' changed to 'monoclinic'
according to /home/saulius/struct/CIF-dictionaries/cif_core.dic
dictionary named 'cif_core.dic' version 2.4.1 from
2010-06-29.

'_exptl_absorpt_correction_type' value 'Empirical'
changed to 'empirical' according to
/home/saulius/struct/CIF-dictionaries/cif_core.dic dictionary named
'cif_core.dic' version 2.4.1 from 2010-06-29.

Automatic conversion script
Id: cif_fix_values 1715 2011-07-08 13:25:40Z adriana 
;
_cod_original_sg_symbol_H-M P2(1)/n
_cod_original_formula_sum 'C14.50 H21 Ag0.50 Cl2.50 N'
_cod_database_code 4076181

loop_
_symmetry_equiv_pos_as_xyz
'x, y, z'
'-x+1/2, y+1/2, -z+1/2'
'-x, -y, -z'
'x-1/2, -y-1/2, z-1/2'

loop_
_atom_site_label
_atom_site_type_symbol
_atom_site_fract_x
_atom_site_fract_y
_atom_site_fract_z
_atom_site_U_iso_or_equiv
_atom_site_adp_type
_atom_site_occupancy
_atom_site_symmetry_multiplicity
_atom_site_calc_flag
_atom_site_refinement_flags
Ag1 Ag 0.20723(7) 0.25248(5) 0.21582(3) 0.0227(2) Uani 1 1 d U
Cl1 Cl 0.4395(2) 0.24865(17) 0.20694(12) 0.0320(6) Uani 1 1 d U
N1 N -0.0825(8) 0.3219(5) 0.2087(4) 0.0192(15) Uani 1 1 d U
C1 C -0.0070(9) 0.2553(5) 0.2124(4) 0.0177(15) Uani 1 1 d U
N2 N -0.0898(8) 0.1900(5) 0.2069(4) 0.0208(15) Uani 1 1 d U
C2 C -0.2369(10) 0.3056(6) 0.1980(5) 0.0238(19) Uani 1 1 d U
H2A H -0.2780 0.3286 0.2322 0.029 Uiso 1 1 calc R
H2B H -0.2872 0.3277 0.1572 0.029 Uiso 1 1 calc R
C3 C -0.2378(10) 0.2123(6) 0.1986(5) 0.0249(19) Uani 1 1 d U
H3A H -0.2778 0.1912 0.2338 0.030 Uiso 1 1 calc R
H3B H -0.2925 0.1903 0.1586 0.030 Uiso 1 1 calc R
Cl4 Cl 0.7248(4) 0.2844(3) 0.3904(2) 0.0670(11) Uani 1 1 d U
C4 C -0.0282(10) 0.4035(6) 0.2068(5) 0.0230(17) Uani 1 1 d U
Cl5 Cl 0.4356(4) 0.2536(2) 0.39742(16) 0.0551(8) Uani 1 1 d U
C5 C 0.0005(11) 0.4323(6) 0.1499(5) 0.0268(18) Uani 1 1 d U
C6 C 0.0668(11) 0.5082(7) 0.1511(5) 0.032(2) Uani 1 1 d U
H6 H 0.0898 0.5291 0.1137 0.039 Uiso 1 1 calc R
C7 C 0.0991(10) 0.5530(6) 0.2054(5) 0.031(2) Uani 1 1 d U
H7 H 0.1445 0.6043 0.2047 0.037 Uiso 1 1 calc R
C8 C 0.0686(11) 0.5266(6) 0.2597(5) 0.029(2) Uani 1 1 d U
H8 H 0.0899 0.5601 0.2962 0.035 Uiso 1 1 calc R
C9 C 0.0052(10) 0.4495(6) 0.2625(5) 0.0237(17) Uani 1 1 d U
C10 C -0.0216(11) 0.4171(7) 0.3245(5) 0.031(2) Uani 1 1 d U
H10 H -0.0798 0.3665 0.3152 0.037 Uiso 1 1 calc R
C11 C -0.1057(15) 0.4793(8) 0.3549(7) 0.050(3) Uani 1 1 d U
H11A H -0.0555 0.5316 0.3608 0.075 Uiso 1 1 calc R
H11B H -0.1175 0.4586 0.3957 0.075 Uiso 1 1 calc R
H11C H -0.1977 0.4875 0.3274 0.075 Uiso 1 1 calc R
C12 C 0.1154(14) 0.3929(11) 0.3692(7) 0.060(4) Uani 1 1 d U
H12A H 0.1660 0.3535 0.3482 0.090 Uiso 1 1 calc R
H12B H 0.0946 0.3680 0.4072 0.090 Uiso 1 1 calc R
H12C H 0.1732 0.4418 0.3807 0.090 Uiso 1 1 calc R
C13 C -0.0405(12) 0.3829(7) 0.0884(5) 0.033(2) Uani 1 1 d U
H13 H -0.0857 0.3308 0.0978 0.039 Uiso 1 1 calc R
C14 C -0.1438(13) 0.4296(8) 0.0391(6) 0.043(3) Uani 1 1 d U
H14A H -0.2292 0.4400 0.0547 0.064 Uiso 1 1 calc R
H14B H -0.1665 0.3971 0.0005 0.064 Uiso 1 1 calc R
H14C H -0.1023 0.4818 0.0304 0.064 Uiso 1 1 calc R
C15 C 0.0922(13) 0.3613(8) 0.0639(6) 0.043(3) Uani 1 1 d U
H15A H 0.0675 0.3244 0.0278 0.065 Uiso 1 1 calc R
H15B H 0.1598 0.3342 0.0973 0.065 Uiso 1 1 calc R
H15C H 0.1336 0.4115 0.0511 0.065 Uiso 1 1 calc R
C16 C -0.0407(10) 0.1057(6) 0.2080(5) 0.0229(17) Uani 1 1 d U
C17 C -0.0194(11) 0.0707(6) 0.1522(5) 0.0276(18) Uani 1 1 d U
C18 C 0.0227(11) -0.0113(6) 0.1549(5) 0.031(2) Uani 1 1 d U
H18 H 0.0392 -0.0370 0.1180 0.037 Uiso 1 1 calc R
C19 C 0.0404(10) -0.0550(6) 0.2092(5) 0.030(2) Uani 1 1 d U
H19 H 0.0683 -0.1107 0.2096 0.036 Uiso 1 1 calc R
C20 C 0.0181(11) -0.0186(6) 0.2642(5) 0.031(2) Uani 1 1 d U
H20 H 0.0337 -0.0494 0.3020 0.037 Uiso 1 1 calc R
C21 C -0.0265(10) 0.0617(6) 0.2644(5) 0.0244(17) Uani 1 1 d U
C22 C -0.0503(10) 0.1006(7) 0.3241(5) 0.0266(19) Uani 1 1 d U
H22 H -0.0852 0.1576 0.3139 0.032 Uiso 1 1 calc R
C23 C 0.0865(11) 0.1062(9) 0.3727(6) 0.044(3) Uani 1 1 d U
H23A H 0.1200 0.0510 0.3854 0.065 Uiso 1 1 calc R
H23B H 0.0708 0.1364 0.4096 0.065 Uiso 1 1 calc R
H23C H 0.1565 0.1349 0.3544 0.065 Uiso 1 1 calc R
C24 C -0.1609(11) 0.0545(8) 0.3512(6) 0.038(3) Uani 1 1 d U
H24A H -0.2491 0.0534 0.3201 0.056 Uiso 1 1 calc R
H24B H -0.1752 0.0823 0.3893 0.056 Uiso 1 1 calc R
H24C H -0.1291 -0.0017 0.3616 0.056 Uiso 1 1 calc R
C25 C -0.0348(12) 0.1181(7) 0.0913(5) 0.034(2) Uani 1 1 d U
H25 H -0.0660 0.1748 0.0989 0.041 Uiso 1 1 calc R
C26 C 0.1055(14) 0.1248(8) 0.0696(6) 0.042(3) Uani 1 1 d U
H26A H 0.1728 0.1551 0.1011 0.063 Uiso 1 1 calc R
H26B H 0.0909 0.1537 0.0293 0.063 Uiso 1 1 calc R
H26C H 0.1417 0.0698 0.0647 0.063 Uiso 1 1 calc R
C27 C -0.1471(14) 0.0795(8) 0.0389(6) 0.045(3) Uani 1 1 d U
H27A H -0.1185 0.0240 0.0301 0.068 Uiso 1 1 calc R
H27B H -0.1576 0.1128 0.0007 0.068 Uiso 1 1 calc R
H27C H -0.2365 0.0774 0.0525 0.068 Uiso 1 1 calc R
C29 C 0.5855(13) 0.2177(9) 0.3699(7) 0.050(3) Uani 1 1 d U
H29A H 0.6128 0.1631 0.3881 0.060 Uiso 1 1 calc R
H29B H 0.5613 0.2119 0.3236 0.060 Uiso 1 1 calc R
Cl3 Cl -0.0496(5) 0.1109(3) 0.5375(2) 0.0779(12) Uani 1 1 d U
Cl2 Cl 0.0710(6) 0.2705(4) 0.5268(2) 0.102(2) Uani 1 1 d U
C28 C -0.0736(16) 0.2164(10) 0.5441(7) 0.062(3) Uani 1 1 d U
H28A H -0.0839 0.2297 0.5874 0.074 Uiso 1 1 calc R
H28B H -0.1603 0.2335 0.5147 0.074 Uiso 1 1 calc R

loop_
_atom_site_aniso_label
_atom_site_aniso_U_11
_atom_site_aniso_U_22
_atom_site_aniso_U_33
_atom_site_aniso_U_23
_atom_site_aniso_U_13
_atom_site_aniso_U_12
Ag1 0.0167(4) 0.0196(4) 0.0323(4) 0.0004(3) 0.0065(3) 0.0001(3)
Cl1 0.0175(11) 0.0331(13) 0.0472(15) -0.0018(12) 0.0108(10) -0.0006(11)
N1 0.013(3) 0.015(3) 0.031(4) 0.003(3) 0.006(3) -0.001(2)
C1 0.020(3) 0.013(3) 0.021(4) 0.004(3) 0.005(3) -0.002(3)
N2 0.020(3) 0.015(3) 0.027(4) 0.002(3) 0.004(3) 0.001(3)
C2 0.017(4) 0.017(4) 0.038(5) -0.005(4) 0.009(4) -0.001(3)
C3 0.017(4) 0.017(4) 0.040(5) -0.003(4) 0.006(4) 0.001(3)
Cl4 0.054(2) 0.065(2) 0.079(3) 0.009(2) 0.0068(18) -0.0237(18)
C4 0.022(4) 0.013(3) 0.035(4) 0.001(3) 0.009(4) 0.000(3)
Cl5 0.0553(19) 0.058(2) 0.0537(19) 0.0001(17) 0.0161(15) 0.0061(17)
C5 0.025(4) 0.021(4) 0.036(4) 0.006(3) 0.011(4) 0.003(3)
C6 0.026(5) 0.030(5) 0.044(5) 0.009(4) 0.016(4) -0.004(4)
C7 0.018(4) 0.024(4) 0.050(5) 0.005(4) 0.007(4) -0.004(4)
C8 0.023(5) 0.019(4) 0.043(5) 0.000(4) 0.004(4) -0.006(4)
C9 0.019(4) 0.017(4) 0.036(4) 0.001(3) 0.007(3) 0.000(3)
C10 0.027(5) 0.033(5) 0.036(5) -0.001(4) 0.013(4) -0.007(4)
C11 0.053(7) 0.049(7) 0.057(7) -0.002(6) 0.032(6) 0.006(6)
C12 0.043(7) 0.084(10) 0.051(7) 0.030(7) 0.007(5) 0.009(6)
C13 0.039(5) 0.032(5) 0.032(4) 0.005(4) 0.019(4) 0.001(4)
C14 0.034(6) 0.055(7) 0.040(6) 0.003(5) 0.010(4) -0.002(5)
C15 0.047(6) 0.047(7) 0.040(6) 0.005(5) 0.019(5) 0.012(5)
C16 0.019(4) 0.017(3) 0.031(4) -0.002(3) 0.001(4) 0.000(3)
C17 0.025(4) 0.023(4) 0.036(4) -0.002(3) 0.010(4) 0.003(4)
C18 0.025(5) 0.023(4) 0.045(5) -0.002(4) 0.012(4) 0.003(4)
C19 0.018(4) 0.020(4) 0.051(5) -0.001(3) 0.006(4) 0.000(4)
C20 0.026(5) 0.023(4) 0.042(5) 0.005(4) 0.005(4) 0.003(4)
C21 0.018(4) 0.022(4) 0.034(4) 0.002(3) 0.006(3) -0.001(3)
C22 0.017(4) 0.031(5) 0.033(4) 0.001(4) 0.008(3) -0.002(4)
C23 0.020(5) 0.068(8) 0.043(6) -0.011(6) 0.006(4) -0.011(5)
C24 0.019(5) 0.046(6) 0.051(7) 0.003(5) 0.016(4) -0.004(4)
C25 0.042(5) 0.027(5) 0.033(4) -0.003(4) 0.006(4) 0.009(4)
C26 0.055(6) 0.039(6) 0.036(6) -0.001(5) 0.020(5) -0.002(5)
C27 0.049(6) 0.050(7) 0.035(6) 0.000(5) 0.006(5) 0.000(6)
C29 0.040(6) 0.052(8) 0.057(8) -0.015(6) 0.006(6) -0.009(5)
Cl3 0.064(3) 0.092(3) 0.086(3) 0.005(2) 0.035(2) 0.006(2)
Cl2 0.105(4) 0.141(5) 0.059(3) 0.005(3) 0.015(2) -0.069(4)
C28 0.052(8) 0.084(6) 0.047(8) 0.008(7) 0.005(6) -0.019(7)

loop_
_atom_type_symbol
_atom_type_description
_atom_type_scat_dispersion_real
_atom_type_scat_dispersion_imag
_atom_type_scat_source
C C 0.0033 0.0016 'International Tables Vol C Tables 4.2.6.8 and 6.1.1.4'
H H 0.0000 0.0000 'International Tables Vol C Tables 4.2.6.8 and 6.1.1.4'
N N 0.0061 0.0033 'International Tables Vol C Tables 4.2.6.8 and 6.1.1.4'
Cl Cl 0.1484 0.1585 'International Tables Vol C Tables 4.2.6.8 and 6.1.1.4'
Ag Ag -0.8971 1.1015 'International Tables Vol C Tables 4.2.6.8 and 6.1.1.4'

loop_
_geom_angle_atom_site_label_1
_geom_angle_atom_site_label_2
_geom_angle_atom_site_label_3
_geom_angle
C1 Ag1 Cl1 173.3(2)
C1 N1 C4 124.4(8)
C1 N1 C2 113.5(7)
C4 N1 C2 121.6(7)
N1 C1 N2 109.6(7)
N1 C1 Ag1 124.9(6)
N2 C1 Ag1 125.1(7)
C1 N2 C3 112.3(7)
C1 N2 C16 124.4(8)
C3 N2 C16 123.4(8)
C3 C2 N1 100.5(8)
N2 C3 C2 104.0(8)
C9 C4 C5 121.8(9)
C9 C4 N1 119.5(9)
C5 C4 N1 118.5(9)
C4 C5 C6 117.3(10)
C4 C5 C13 121.7(9)
C6 C5 C13 121.1(9)
C7 C6 C5 120.8(10)
C8 C7 C6 122.2(10)
C7 C8 C9 120.1(10)
C4 C9 C8 117.8(9)
C4 C9 C10 121.7(9)
C8 C9 C10 120.5(9)
C9 C10 C12 111.2(9)
C9 C10 C11 110.8(9)
C12 C10 C11 111.9(11)
C14 C13 C5 111.4(9)
C14 C13 C15 110.8(9)
C5 C13 C15 109.5(10)
C17 C16 C21 123.0(9)
C17 C16 N2 118.7(9)
C21 C16 N2 118.1(9)
C18 C17 C16 116.8(10)
C18 C17 C25 120.0(10)
C16 C17 C25 123.1(9)
C19 C18 C17 121.5(10)
C18 C19 C20 120.5(10)
C21 C20 C19 120.9(10)
C20 C21 C16 117.2(10)
C20 C21 C22 120.6(9)
C16 C21 C22 122.1(9)
C21 C22 C23 110.6(9)
C21 C22 C24 111.8(9)
C23 C22 C24 110.5(9)
C17 C25 C27 111.4(10)
C17 C25 C26 111.7(9)
C27 C25 C26 110.1(10)
Cl4 C29 Cl5 111.2(7)
Cl3 C28 Cl2 110.3(9)

loop_
_geom_bond_atom_site_label_1
_geom_bond_atom_site_label_2
_geom_bond_distance
Ag1 C1 2.081(9)
Ag1 Cl1 2.320(2)
N1 C1 1.308(12)
N1 C4 1.439(12)
N1 C2 1.503(12)
C1 N2 1.329(12)
N2 C3 1.467(12)
N2 C16 1.456(12)
C2 C3 1.525(13)
Cl4 C29 1.730(13)
C4 C9 1.406(14)
C4 C5 1.407(14)
Cl5 C29 1.794(14)
C5 C6 1.397(14)
C5 C13 1.542(15)
C6 C7 1.369(16)
C7 C8 1.348(15)
C8 C9 1.411(13)
C9 C10 1.523(14)
C10 C12 1.534(17)
C10 C11 1.540(16)
C13 C14 1.517(16)
C13 C15 1.542(15)
C16 C17 1.396(14)
C16 C21 1.405(14)
C17 C18 1.399(14)
C17 C25 1.515(15)
C18 C19 1.359(16)
C19 C20 1.393(16)
C20 C21 1.383(14)
C21 C22 1.507(14)
C22 C23 1.526(14)
C22 C24 1.533(14)
C25 C27 1.544(16)
C25 C26 1.544(16)
Cl3 C28 1.749(17)
Cl2 C28 1.772(15)
